data_7025720
loop_
_publ_author_name
'Bettucci, Lorenzo'
'Bianchini, Claudio'
'Oberhauser, Werner'
'Vogt, Matthias'
'Gr\"utzmacher, Hansj\"org'

_publ_section_title
;
 Chemoselective methoxycarbonylation of terminal alkynes catalyzed by
 Pd(II)-TROPP complexes.
;
_journal_issue 28
_journal_name_full 'Dalton transactions (Cambridge, England : 2003)'
_journal_page_first 6509
_journal_page_last 6517
_journal_paper_doi 10.1039/c002976a
_journal_volume 39
_journal_year 2010
_chemical_formula_moiety 'C27 H21 Cl2 P Pd, 0.5(C2 H4 Cl2)'
_chemical_formula_sum 'C28 H23 Cl3 P Pd'
_chemical_formula_weight 603.18
_chemical_name_common (PdCl2(Tropp))
_chemical_name_systematic '[PdCl2(Tropp)]'
_space_group_IT_number 14
_symmetry_cell_setting monoclinic
_symmetry_space_group_name_Hall '-P 2yn'
_symmetry_space_group_name_H-M 'P 1 21/n 1'
_atom_sites_solution_hydrogens geom
_atom_sites_solution_primary direct
_atom_sites_solution_secondary difmap
_audit_creation_date 2009-03-03T11:56:17-00:00
_audit_creation_method 'WinGX routine CIF_UPDATE'
_cell_angle_alpha 90
_cell_angle_beta 95.573(6)
_cell_angle_gamma 90
_cell_formula_units_Z 4
_cell_length_a 8.6468(6)
_cell_length_b 14.0728(8)
_cell_length_c 20.6612(12)
_cell_measurement_temperature 170(2)
_cell_volume 2502.3(3)
_computing_molecular_graphics 'ORTEP-3 (Farrugia, 1997)'
_computing_structure_refinement 'SHELXL-97 (Sheldrick, 1997)'
_computing_structure_solution 'SIR-97 (J. Appl. Cryst.1999, 32, 115)'
_diffrn_ambient_temperature 170(2)
_diffrn_measured_fraction_theta_full 0.985
_diffrn_measured_fraction_theta_max 0.89
_diffrn_measurement_device_type 'Xcalibur 3, Oxford diffraction'
_diffrn_radiation_monochromator graphite
_diffrn_radiation_type MoK\a
_diffrn_radiation_wavelength 0.71073
_diffrn_reflns_av_R_equivalents 0
_diffrn_reflns_av_unetI/netI 0.1382
_diffrn_reflns_limit_h_max 11
_diffrn_reflns_limit_h_min -11
_diffrn_reflns_limit_k_max 19
_diffrn_reflns_limit_k_min 0
_diffrn_reflns_limit_l_max 29
_diffrn_reflns_limit_l_min 0
_diffrn_reflns_number 6900
_diffrn_reflns_theta_full 25
_diffrn_reflns_theta_max 30.67
_diffrn_reflns_theta_min 3.81
_exptl_absorpt_coefficient_mu 1.141
_exptl_absorpt_correction_T_max 0.892
_exptl_absorpt_correction_T_min 0.796
_exptl_absorpt_correction_type 'empirical, SADABS'
_exptl_crystal_density_diffrn 1.601
_exptl_crystal_density_method 'not measured'
_exptl_crystal_F_000 1212
_exptl_crystal_size_max 0.20
_exptl_crystal_size_mid 0.20
_exptl_crystal_size_min 0.10
_refine_diff_density_max 1.257
_refine_diff_density_min -0.934
_refine_diff_density_rms 0.132
_refine_ls_extinction_method none
_refine_ls_goodness_of_fit_ref 0.923
_refine_ls_hydrogen_treatment constr
_refine_ls_matrix_type full
_refine_ls_number_parameters 298
_refine_ls_number_reflns 6900
_refine_ls_number_restraints 0
_refine_ls_restrained_S_all 0.923
_refine_ls_R_factor_all 0.1153
_refine_ls_R_factor_gt 0.0572
_refine_ls_shift/su_max 0
_refine_ls_shift/su_mean 0
_refine_ls_structure_factor_coef Fsqd
_refine_ls_weighting_details 'calc w=1/[\s^2^(Fo^2^)+(0.0371P)^2^+0.0000P] where P=(Fo^2^+2Fc^2^)/3'
_refine_ls_weighting_scheme calc
_refine_ls_wR_factor_gt 0.0919
_refine_ls_wR_factor_ref 0.1008
_reflns_number_gt 3929
_reflns_number_total 6900
_reflns_threshold_expression >2sigma(I)
_cod_data_source_file c002976a.txt
_cod_data_source_block tropos6-170k
_cod_original_sg_symbol_H-M 'P 21/n'
_cod_database_code 7025720

loop_
_symmetry_equiv_pos_as_xyz
'x, y, z'
'-x+1/2, y+1/2, -z+1/2'
'-x, -y, -z'
'x-1/2, -y-1/2, z-1/2'

loop_
_atom_site_label
_atom_site_type_symbol
_atom_site_fract_x
_atom_site_fract_y
_atom_site_fract_z
_atom_site_U_iso_or_equiv
_atom_site_adp_type
_atom_site_occupancy
_atom_site_symmetry_multiplicity
_atom_site_calc_flag
_atom_site_refinement_flags
Pd1 Pd 0.87055(4) 0.46814(3) 0.165966(14) 0.01922(9) Uani 1 1 d .
Cl1 Cl 0.92346(14) 0.60088(8) 0.10249(5) 0.0309(3) Uani 1 1 d .
Cl2 Cl 0.63180(13) 0.52839(9) 0.18833(5) 0.0291(2) Uani 1 1 d .
Cl3 Cl 0.6791(2) 0.40797(15) -0.02825(7) 0.0801(6) Uani 1 1 d .
P1 P 0.81628(13) 0.34243(8) 0.22573(5) 0.0172(2) Uani 1 1 d .
C1 C 0.9748(5) 0.2540(3) 0.22289(17) 0.0158(9) Uani 1 1 d .
H1 H 0.9466 0.1969 0.2481 0.019 Uiso 1 1 calc R
C2 C 1.1212(5) 0.2960(3) 0.25735(18) 0.0176(9) Uani 1 1 d .
C3 C 1.1857(5) 0.2543(3) 0.31509(19) 0.0250(10) Uani 1 1 d .
H3 H 1.1417 0.1981 0.331 0.03 Uiso 1 1 calc R
C4 C 1.3147(6) 0.2957(4) 0.3491(2) 0.0311(11) Uani 1 1 d .
H4 H 1.3601 0.2665 0.3878 0.037 Uiso 1 1 calc R
C5 C 1.3776(5) 0.3777(4) 0.3279(2) 0.0333(12) Uani 1 1 d .
H5 H 1.4668 0.4046 0.3514 0.04 Uiso 1 1 calc R
C6 C 1.3105(5) 0.4217(4) 0.2718(2) 0.0301(11) Uani 1 1 d .
H6 H 1.3523 0.4799 0.258 0.036 Uiso 1 1 calc R
C7 C 1.1829(5) 0.3814(3) 0.23563(19) 0.0217(10) Uani 1 1 d .
C8 C 1.1239(5) 0.4290(3) 0.17498(19) 0.0239(10) Uani 1 1 d .
H8 H 1.1363 0.4961 0.1742 0.029 Uiso 1 1 calc R
C9 C 1.0522(5) 0.3883(3) 0.1185(2) 0.0243(10) Uani 1 1 d .
H9 H 1.0213 0.4311 0.0841 0.029 Uiso 1 1 calc R
C10 C 1.0187(5) 0.2889(3) 0.10556(19) 0.0203(9) Uani 1 1 d .
C11 C 1.0203(5) 0.2575(3) 0.04163(19) 0.0256(10) Uani 1 1 d .
H11 H 1.037 0.3018 0.0083 0.031 Uiso 1 1 calc R
C12 C 0.9981(6) 0.1637(3) 0.0263(2) 0.0318(12) Uani 1 1 d .
H12 H 1.0014 0.1438 -0.0175 0.038 Uiso 1 1 calc R
C13 C 0.9710(5) 0.0969(3) 0.0733(2) 0.0298(11) Uani 1 1 d .
H13 H 0.9581 0.0316 0.0625 0.036 Uiso 1 1 calc R
C14 C 0.9633(5) 0.1286(3) 0.13677(19) 0.0235(10) Uani 1 1 d .
H14 H 0.9402 0.0843 0.1692 0.028 Uiso 1 1 calc R
C15 C 0.9883(5) 0.2230(3) 0.15388(18) 0.0183(9) Uani 1 1 d .
C16 C 0.6436(5) 0.2790(3) 0.19402(18) 0.0188(9) Uani 1 1 d .
C17 C 0.6006(6) 0.2870(4) 0.1275(2) 0.0318(12) Uani 1 1 d .
H17 H 0.6573 0.3272 0.1014 0.038 Uiso 1 1 calc R
C18 C 0.4736(6) 0.2354(4) 0.0995(2) 0.0396(13) Uani 1 1 d .
H18 H 0.4443 0.2404 0.0542 0.048 Uiso 1 1 calc R
C19 C 0.3904(5) 0.1777(3) 0.1366(2) 0.0337(12) Uani 1 1 d .
H19 H 0.3036 0.1431 0.1171 0.04 Uiso 1 1 calc R
C20 C 0.4328(5) 0.1699(3) 0.2022(2) 0.0292(11) Uani 1 1 d .
H20 H 0.376 0.1291 0.2278 0.035 Uiso 1 1 calc R
C21 C 0.5572(5) 0.2209(3) 0.2313(2) 0.0254(10) Uani 1 1 d .
H21 H 0.5838 0.2163 0.2769 0.03 Uiso 1 1 calc R
C22 C 0.8183(5) 0.3668(3) 0.31209(18) 0.0182(9) Uani 1 1 d .
C23 C 0.8116(5) 0.2921(3) 0.35625(18) 0.0224(10) Uani 1 1 d .
H23 H 0.7979 0.2287 0.3409 0.027 Uiso 1 1 calc R
C24 C 0.8248(5) 0.3103(3) 0.42209(19) 0.0287(11) Uani 1 1 d .
H24 H 0.817 0.2598 0.4521 0.034 Uiso 1 1 calc R
C25 C 0.8495(6) 0.4025(4) 0.4446(2) 0.0309(11) Uani 1 1 d .
H25 H 0.8591 0.4149 0.4901 0.037 Uiso 1 1 calc R
C26 C 0.8601(5) 0.4761(4) 0.40115(19) 0.0307(11) Uani 1 1 d .
H26 H 0.878 0.5391 0.4166 0.037 Uiso 1 1 calc R
C27 C 0.8447(5) 0.4581(3) 0.33486(19) 0.0246(10) Uani 1 1 d .
H27 H 0.8524 0.5089 0.305 0.03 Uiso 1 1 calc R
C28 C 0.5722(6) 0.5132(5) -0.0121(3) 0.068(2) Uani 1 1 d .
H28A H 0.634 0.5529 0.0204 0.081 Uiso 1 1 calc R
H28B H 0.5513 0.5507 -0.0526 0.081 Uiso 1 1 calc R

loop_
_atom_site_aniso_label
_atom_site_aniso_U_11
_atom_site_aniso_U_22
_atom_site_aniso_U_33
_atom_site_aniso_U_23
_atom_site_aniso_U_13
_atom_site_aniso_U_12
Pd1 0.01955(17) 0.01882(16) 0.01922(15) 0.00317(15) 0.00154(11) 0.00040(18)
Cl1 0.0389(7) 0.0237(6) 0.0316(6) 0.0082(5) 0.0110(5) 0.0023(6)
Cl2 0.0245(6) 0.0287(6) 0.0346(6) 0.0033(5) 0.0045(4) 0.0056(6)
Cl3 0.0826(14) 0.1028(15) 0.0564(10) 0.0107(9) 0.0147(9) 0.0550(12)
P1 0.0150(6) 0.0193(6) 0.0171(5) 0.0010(4) 0.0000(4) -0.0007(5)
C1 0.016(2) 0.014(2) 0.0180(19) 0.0018(16) 0.0018(16) -0.0015(18)
C2 0.011(2) 0.017(2) 0.024(2) 0.0013(17) 0.0001(17) 0.0008(19)
C3 0.023(3) 0.026(3) 0.025(2) -0.0010(19) -0.0011(19) -0.001(2)
C4 0.026(3) 0.037(3) 0.028(2) -0.004(2) -0.008(2) 0.008(2)
C5 0.015(3) 0.039(3) 0.043(3) -0.008(2) -0.009(2) 0.002(2)
C6 0.021(3) 0.031(3) 0.039(3) -0.005(2) 0.000(2) -0.002(2)
C7 0.016(2) 0.023(2) 0.026(2) -0.0011(18) 0.0003(18) 0.002(2)
C8 0.024(3) 0.021(2) 0.027(2) 0.0019(18) 0.0063(19) 0.003(2)
C9 0.023(3) 0.025(2) 0.025(2) 0.0072(19) 0.0063(19) 0.010(2)
C10 0.015(2) 0.022(2) 0.022(2) 0.0013(17) -0.0020(17) 0.005(2)
C11 0.031(3) 0.027(2) 0.019(2) 0.0038(18) 0.0031(19) 0.010(2)
C12 0.037(3) 0.037(3) 0.021(2) -0.007(2) 0.001(2) 0.008(3)
C13 0.031(3) 0.027(3) 0.030(2) -0.004(2) 0.000(2) 0.000(2)
C14 0.023(3) 0.024(2) 0.022(2) 0.0004(18) -0.0014(18) 0.000(2)
C15 0.014(2) 0.021(2) 0.019(2) 0.0010(17) -0.0019(16) 0.003(2)
C16 0.014(2) 0.019(2) 0.023(2) -0.0010(17) 0.0013(17) -0.0022(19)
C17 0.030(3) 0.039(3) 0.026(2) 0.005(2) -0.003(2) -0.008(3)
C18 0.036(3) 0.049(3) 0.031(3) -0.004(2) -0.011(2) -0.006(3)
C19 0.016(3) 0.035(3) 0.048(3) -0.010(2) -0.006(2) -0.005(2)
C20 0.022(3) 0.024(3) 0.042(3) -0.003(2) 0.006(2) -0.003(2)
C21 0.019(2) 0.030(3) 0.026(2) 0.0016(19) -0.0010(18) -0.003(2)
C22 0.014(2) 0.022(2) 0.019(2) 0.0006(17) -0.0003(16) -0.0013(19)
C23 0.018(2) 0.027(2) 0.021(2) -0.0016(18) 0.0012(18) 0.001(2)
C24 0.033(3) 0.033(3) 0.020(2) 0.0065(19) 0.0005(19) -0.004(2)
C25 0.035(3) 0.039(3) 0.018(2) -0.006(2) -0.001(2) -0.003(3)
C26 0.039(3) 0.027(3) 0.025(2) -0.003(2) 0.000(2) -0.004(3)
C27 0.023(2) 0.027(2) 0.024(2) 0.0043(19) 0.0020(17) -0.003(2)
C28 0.046(4) 0.095(6) 0.060(4) 0.020(4) -0.005(3) 0.008(4)

loop_
_atom_type_symbol
_atom_type_description
_atom_type_scat_dispersion_real
_atom_type_scat_dispersion_imag
_atom_type_scat_source
C C 0.0033 0.0016 'International Tables Vol C Tables 4.2.6.8 and 6.1.1.4'
H H 0 0 'International Tables Vol C Tables 4.2.6.8 and 6.1.1.4'
P P 0.1023 0.0942 'International Tables Vol C Tables 4.2.6.8 and 6.1.1.4'
Cl Cl 0.1484 0.1585 'International Tables Vol C Tables 4.2.6.8 and 6.1.1.4'
Pd Pd -0.9988 1.0072 'International Tables Vol C Tables 4.2.6.8 and 6.1.1.4'

loop_
_geom_angle_atom_site_label_1
_geom_angle_atom_site_label_2
_geom_angle_atom_site_label_3
_geom_angle
_geom_angle_site_symmetry_1
P1 Pd1 C9 92.23(12) .
P1 Pd1 C8 90.89(11) .
C9 Pd1 C8 36.15(15) .
P1 Pd1 Cl2 86.59(4) .
C9 Pd1 Cl2 161.56(12) .
C8 Pd1 Cl2 162.13(11) .
P1 Pd1 Cl1 179.08(5) .
C9 Pd1 Cl1 88.36(12) .
C8 Pd1 Cl1 90.00(11) .
Cl2 Pd1 Cl1 92.62(4) .
C16 P1 C22 112.23(19) .
C16 P1 C1 104.10(18) .
C22 P1 C1 102.77(17) .
C16 P1 Pd1 113.68(13) .
C22 P1 Pd1 114.30(14) .
C1 P1 Pd1 108.55(13) .
C15 C1 C2 114.9(3) .
C15 C1 P1 110.5(3) .
C2 C1 P1 108.1(3) .
C15 C1 H1 107.7 .
C2 C1 H1 107.7 .
P1 C1 H1 107.7 .
C3 C2 C7 119.9(4) .
C3 C2 C1 119.1(4) .
C7 C2 C1 120.7(3) .
C4 C3 C2 119.4(4) .
C4 C3 H3 120.3 .
C2 C3 H3 120.3 .
C5 C4 C3 121.2(4) .
C5 C4 H4 119.4 .
C3 C4 H4 119.4 .
C4 C5 C6 119.8(4) .
C4 C5 H5 120.1 .
C6 C5 H5 120.1 .
C5 C6 C7 120.7(4) .
C5 C6 H6 119.6 .
C7 C6 H6 119.6 .
C6 C7 C2 118.9(4) .
C6 C7 C8 117.6(4) .
C2 C7 C8 123.5(4) .
C9 C8 C7 128.2(4) .
C9 C8 Pd1 71.3(2) .
C7 C8 Pd1 115.9(3) .
C9 C8 H8 115.9 .
C7 C8 H8 115.9 .
Pd1 C8 H8 82.3 .
C8 C9 C10 128.1(4) .
C8 C9 Pd1 72.5(2) .
C10 C9 Pd1 115.5(3) .
C8 C9 H9 115.9 .
C10 C9 H9 115.9 .
Pd1 C9 H9 81.4 .
C11 C10 C15 118.9(4) .
C11 C10 C9 117.5(4) .
C15 C10 C9 123.7(4) .
C12 C11 C10 120.8(4) .
C12 C11 H11 119.6 .
C10 C11 H11 119.6 .
C11 C12 C13 121.4(4) .
C11 C12 H12 119.3 .
C13 C12 H12 119.3 .
C12 C13 C14 118.0(4) .
C12 C13 H13 121 .
C14 C13 H13 121 .
C15 C14 C13 121.7(4) .
C15 C14 H14 119.1 .
C13 C14 H14 119.1 .
C14 C15 C10 119.1(4) .
C14 C15 C1 119.6(4) .
C10 C15 C1 121.2(4) .
C21 C16 C17 119.2(4) .
C21 C16 P1 124.0(3) .
C17 C16 P1 116.7(3) .
C18 C17 C16 119.3(4) .
C18 C17 H17 120.3 .
C16 C17 H17 120.3 .
C19 C18 C17 120.9(4) .
C19 C18 H18 119.5 .
C17 C18 H18 119.5 .
C18 C19 C20 119.7(4) .
C18 C19 H19 120.2 .
C20 C19 H19 120.2 .
C19 C20 C21 120.7(4) .
C19 C20 H20 119.6 .
C21 C20 H20 119.6 .
C20 C21 C16 120.1(4) .
C20 C21 H21 119.9 .
C16 C21 H21 119.9 .
C27 C22 C23 119.6(4) .
C27 C22 P1 119.7(3) .
C23 C22 P1 120.2(3) .
C24 C23 C22 120.0(4) .
C24 C23 H23 120 .
C22 C23 H23 120 .
C23 C24 C25 120.1(4) .
C23 C24 H24 120 .
C25 C24 H24 120 .
C26 C25 C24 120.0(4) .
C26 C25 H25 120 .
C24 C25 H25 120 .
C25 C26 C27 120.1(4) .
C25 C26 H26 120 .
C27 C26 H26 120 .
C22 C27 C26 120.2(4) .
C22 C27 H27 119.9 .
C26 C27 H27 119.9 .
C28 C28 Cl3 109.4(7) 3_665
C28 C28 H28A 109.8 3_665
Cl3 C28 H28A 109.8 .
C28 C28 H28B 109.8 3_665
Cl3 C28 H28B 109.8 .
H28A C28 H28B 108.2 .

loop_
_geom_bond_atom_site_label_1
_geom_bond_atom_site_label_2
_geom_bond_distance
_geom_bond_site_symmetry_2
Pd1 P1 2.2332(11) .
Pd1 C9 2.234(4) .
Pd1 C8 2.249(4) .
Pd1 Cl2 2.3194(12) .
Pd1 Cl1 2.3527(11) .
Cl3 C28 1.793(7) .
P1 C16 1.807(4) .
P1 C22 1.815(4) .
P1 C1 1.856(4) .
C1 C15 1.507(5) .
C1 C2 1.511(5) .
C1 H1 1 .
C2 C3 1.396(5) .
C2 C7 1.406(6) .
C3 C4 1.387(6) .
C3 H3 0.95 .
C4 C5 1.366(7) .
C4 H4 0.95 .
C5 C6 1.390(6) .
C5 H5 0.95 .
C6 C7 1.393(6) .
C6 H6 0.95 .
C7 C8 1.468(6) .
C8 C9 1.391(6) .
C8 H8 0.95 .
C9 C10 1.448(6) .
C9 H9 0.95 .
C10 C11 1.394(5) .
C10 C15 1.406(5) .
C11 C12 1.367(6) .
C11 H11 0.95 .
C12 C13 1.388(6) .
C12 H12 0.95 .
C13 C14 1.392(5) .
C13 H13 0.95 .
C14 C15 1.387(6) .
C14 H14 0.95 .
C16 C21 1.389(5) .
C16 C17 1.394(5) .
C17 C18 1.394(6) .
C17 H17 0.95 .
C18 C19 1.368(7) .
C18 H18 0.95 .
C19 C20 1.373(6) .
C19 H19 0.95 .
C20 C21 1.381(6) .
C20 H20 0.95 .
C21 H21 0.95 .
C22 C27 1.381(6) .
C22 C23 1.397(5) .
C23 C24 1.378(5) .
C23 H23 0.95 .
C24 C25 1.388(6) .
C24 H24 0.95 .
C25 C26 1.380(6) .
C25 H25 0.95 .
C26 C27 1.386(5) .
C26 H26 0.95 .
C27 H27 0.95 .
C28 C28 1.438(11) 3_665
C28 H28A 0.99 .
C28 H28B 0.99 .
